data_4130101
loop_
_publ_author_name
'Reed, Douglas A.'
'Xiao, Dianne J.'
'Gonzalez, Miguel I.'
'Darago, Lucy E.'
'Herm, Zoey R.'
'Grandjean, Fernande'
'Long, Jeffrey R.'

_publ_section_title
;
 Reversible CO Scavenging via Adsorbate-Dependent Spin State Transitions
 in an Iron(II)-Triazolate Metal-Organic Framework.
;
_journal_issue 17
_journal_name_full 'Journal of the American Chemical Society'
_journal_page_first 5594
_journal_page_last 5602
_journal_paper_doi 10.1021/jacs.6b00248
_journal_volume 138
_journal_year 2016
_chemical_formula_moiety '(C216 H96 Cl6 Fe24 N144 O24) Fe3'
_chemical_formula_sum 'C216 H96 Cl6 Fe27 N144 O24'
_chemical_formula_weight 6812.64
_space_group_crystal_system cubic
_space_group_IT_number 226
_space_group_name_Hall '-F 4a 2 3'
_space_group_name_H-M_alt 'F m -3 c'
_atom_sites_solution_hydrogens geom
_atom_sites_solution_primary direct
_atom_sites_solution_secondary difmap
_audit_creation_date 2015-10-07
_audit_creation_method
;
Olex2 1.2
(compiled 2015.09.30 svn.r3233 for OlexSys, GUI svn.r5103)
;
_cell_angle_alpha 90
_cell_angle_beta 90
_cell_angle_gamma 90
_cell_formula_units_Z 4
_cell_length_a 37.2012(9)
_cell_length_b 37.2012(9)
_cell_length_c 37.2012(9)
_cell_measurement_reflns_used 9910
_cell_measurement_temperature 100
_cell_measurement_theta_max 26.75
_cell_measurement_theta_min 2.67
_cell_volume 51484(2)
_computing_cell_refinement 'SAINT v8.34A (Bruker, 2013)'
_computing_data_collection 'Bruker APEX 2'
_computing_data_reduction 'SAINT v8.34A (Bruker, 2013)'
_computing_molecular_graphics 'Olex2 (Dolomanov et al., 2009)'
_computing_publication_material 'Olex2 (Dolomanov et al., 2009)'
_computing_structure_refinement 'ShelXL (Sheldrick, 2015)'
_computing_structure_solution 'ShelXT (Sheldrick, 2015)'
_diffrn_ambient_temperature 100
_diffrn_detector_area_resol_mean 10.42
_diffrn_measured_fraction_theta_full 0.998
_diffrn_measured_fraction_theta_max 0.998
_diffrn_measurement_device_type 'Bruker PHOTON100 CMOS diffractometer'
_diffrn_measurement_method '\w/\q scans'
_diffrn_radiation_type synchrotron
_diffrn_radiation_wavelength 0.7749
_diffrn_reflns_av_R_equivalents 0.0862
_diffrn_reflns_av_unetI/netI 0.0118
_diffrn_reflns_Laue_measured_fraction_full 0.998
_diffrn_reflns_Laue_measured_fraction_max 0.998
_diffrn_reflns_limit_h_max 43
_diffrn_reflns_limit_h_min -43
_diffrn_reflns_limit_k_max 43
_diffrn_reflns_limit_k_min -43
_diffrn_reflns_limit_l_max 43
_diffrn_reflns_limit_l_min -43
_diffrn_reflns_number 155474
_diffrn_reflns_point_group_measured_fraction_full 0.998
_diffrn_reflns_point_group_measured_fraction_max 0.998
_diffrn_reflns_theta_full 26.753
_diffrn_reflns_theta_max 26.753
_diffrn_reflns_theta_min 2.388
_diffrn_source 'Advanced Light Source station 11.3.1'
_diffrn_standards_number 0
_exptl_absorpt_coefficient_mu 0.925
_exptl_absorpt_correction_T_max 0.9582
_exptl_absorpt_correction_T_min 0.8579
_exptl_absorpt_correction_type multi-scan
_exptl_absorpt_process_details
;
SADABS-2014/5 (Bruker,2014) was used for absorption correction.
wR2(int) was 0.1350 before and 0.0680 after correction.
The Ratio of minimum to maximum transmission is 0.8953.
The \l/2 correction factor is Not present.
;
_exptl_crystal_colour red
_exptl_crystal_density_diffrn 0.857
_exptl_crystal_density_method 'not measured'
_exptl_crystal_description cube
_exptl_crystal_F_000 13272
_exptl_crystal_size_max 0.075
_exptl_crystal_size_mid 0.075
_exptl_crystal_size_min 0.075
_refine_diff_density_max 1.208
_refine_diff_density_min -0.313
_refine_diff_density_rms 0.069
_refine_ls_extinction_method none
_refine_ls_goodness_of_fit_ref 1.077
_refine_ls_hydrogen_treatment constr
_refine_ls_matrix_type full
_refine_ls_number_parameters 84
_refine_ls_number_reflns 1873
_refine_ls_number_restraints 0
_refine_ls_restrained_S_all 1.077
_refine_ls_R_factor_all 0.0439
_refine_ls_R_factor_gt 0.0405
_refine_ls_shift/su_max 0.001
_refine_ls_shift/su_mean 0.000
_refine_ls_structure_factor_coef Fsqd
_refine_ls_weighting_details 'w=1/[\s^2^(Fo^2^)+(0.0883P)^2^+114.3153P] where P=(Fo^2^+2Fc^2^)/3'
_refine_ls_weighting_scheme calc
_refine_ls_wR_factor_gt 0.1272
_refine_ls_wR_factor_ref 0.1292
_reflns_Friedel_coverage 0.000
_reflns_number_gt 1646
_reflns_number_total 1873
_reflns_threshold_expression 'I > 2\s(I)'
_cod_data_source_file ja6b00248_si_001.cif
_cod_data_source_block dar002s
_cod_original_cell_volume 51484(4)
_cod_original_sg_symbol_Hall '-F 4c 2 3'
_cod_database_code 4130101
_shelx_space_group_comment
;
The symmetry employed for this shelxl refinement is uniquely defined
by the following loop, which should always be used as a source of
symmetry information in preference to the above space-group names.
They are only intended as comments.
;
_shelx_estimated_absorpt_t_max 0.934
_shelx_estimated_absorpt_t_min 0.934
_olex2_refinement_description
;
1. Fixed Uiso
 At 1.2 times of:
  All C(H) groups
2.a Aromatic/amide H refined with riding coordinates:
 C1(H1), C4(H4)
;
_shelx_shelxl_version_number 2014/7
_olex2_submission_special_instructions 'No special instructions were received'

loop_
_space_group_symop_operation_xyz
'x, y, z'
'-x, -y, z'
'-x, y, -z'
'x, -y, -z'
'z, x, y'
'z, -x, -y'
'-z, -x, y'
'-z, x, -y'
'y, z, x'
'-y, z, -x'
'y, -z, -x'
'-y, -z, x'
'y+1/2, x+1/2, -z+1/2'
'-y+1/2, -x+1/2, -z+1/2'
'y+1/2, -x+1/2, z+1/2'
'-y+1/2, x+1/2, z+1/2'
'x+1/2, z+1/2, -y+1/2'
'-x+1/2, z+1/2, y+1/2'
'-x+1/2, -z+1/2, -y+1/2'
'x+1/2, -z+1/2, y+1/2'
'z+1/2, y+1/2, -x+1/2'
'z+1/2, -y+1/2, x+1/2'
'-z+1/2, y+1/2, x+1/2'
'-z+1/2, -y+1/2, -x+1/2'
'x, y+1/2, z+1/2'
'-x, -y+1/2, z+1/2'
'-x, y+1/2, -z+1/2'
'x, -y+1/2, -z+1/2'
'z, x+1/2, y+1/2'
'z, -x+1/2, -y+1/2'
'-z, -x+1/2, y+1/2'
'-z, x+1/2, -y+1/2'
'y, z+1/2, x+1/2'
'-y, z+1/2, -x+1/2'
'y, -z+1/2, -x+1/2'
'-y, -z+1/2, x+1/2'
'y+1/2, x+1, -z+1'
'-y+1/2, -x+1, -z+1'
'y+1/2, -x+1, z+1'
'-y+1/2, x+1, z+1'
'x+1/2, z+1, -y+1'
'-x+1/2, z+1, y+1'
'-x+1/2, -z+1, -y+1'
'x+1/2, -z+1, y+1'
'z+1/2, y+1, -x+1'
'z+1/2, -y+1, x+1'
'-z+1/2, y+1, x+1'
'-z+1/2, -y+1, -x+1'
'x+1/2, y, z+1/2'
'-x+1/2, -y, z+1/2'
'-x+1/2, y, -z+1/2'
'x+1/2, -y, -z+1/2'
'z+1/2, x, y+1/2'
'z+1/2, -x, -y+1/2'
'-z+1/2, -x, y+1/2'
'-z+1/2, x, -y+1/2'
'y+1/2, z, x+1/2'
'-y+1/2, z, -x+1/2'
'y+1/2, -z, -x+1/2'
'-y+1/2, -z, x+1/2'
'y+1, x+1/2, -z+1'
'-y+1, -x+1/2, -z+1'
'y+1, -x+1/2, z+1'
'-y+1, x+1/2, z+1'
'x+1, z+1/2, -y+1'
'-x+1, z+1/2, y+1'
'-x+1, -z+1/2, -y+1'
'x+1, -z+1/2, y+1'
'z+1, y+1/2, -x+1'
'z+1, -y+1/2, x+1'
'-z+1, y+1/2, x+1'
'-z+1, -y+1/2, -x+1'
'x+1/2, y+1/2, z'
'-x+1/2, -y+1/2, z'
'-x+1/2, y+1/2, -z'
'x+1/2, -y+1/2, -z'
'z+1/2, x+1/2, y'
'z+1/2, -x+1/2, -y'
'-z+1/2, -x+1/2, y'
'-z+1/2, x+1/2, -y'
'y+1/2, z+1/2, x'
'-y+1/2, z+1/2, -x'
'y+1/2, -z+1/2, -x'
'-y+1/2, -z+1/2, x'
'y+1, x+1, -z+1/2'
'-y+1, -x+1, -z+1/2'
'y+1, -x+1, z+1/2'
'-y+1, x+1, z+1/2'
'x+1, z+1, -y+1/2'
'-x+1, z+1, y+1/2'
'-x+1, -z+1, -y+1/2'
'x+1, -z+1, y+1/2'
'z+1, y+1, -x+1/2'
'z+1, -y+1, x+1/2'
'-z+1, y+1, x+1/2'
'-z+1, -y+1, -x+1/2'
'-x, -y, -z'
'x, y, -z'
'x, -y, z'
'-x, y, z'
'-z, -x, -y'
'-z, x, y'
'z, x, -y'
'z, -x, y'
'-y, -z, -x'
'y, -z, x'
'-y, z, x'
'y, z, -x'
'-y-1/2, -x-1/2, z-1/2'
'y-1/2, x-1/2, z-1/2'
'-y-1/2, x-1/2, -z-1/2'
'y-1/2, -x-1/2, -z-1/2'
'-x-1/2, -z-1/2, y-1/2'
'x-1/2, -z-1/2, -y-1/2'
'x-1/2, z-1/2, y-1/2'
'-x-1/2, z-1/2, -y-1/2'
'-z-1/2, -y-1/2, x-1/2'
'-z-1/2, y-1/2, -x-1/2'
'z-1/2, -y-1/2, -x-1/2'
'z-1/2, y-1/2, x-1/2'
'-x, -y+1/2, -z+1/2'
'x, y+1/2, -z+1/2'
'x, -y+1/2, z+1/2'
'-x, y+1/2, z+1/2'
'-z, -x+1/2, -y+1/2'
'-z, x+1/2, y+1/2'
'z, x+1/2, -y+1/2'
'z, -x+1/2, y+1/2'
'-y, -z+1/2, -x+1/2'
'y, -z+1/2, x+1/2'
'-y, z+1/2, x+1/2'
'y, z+1/2, -x+1/2'
'-y-1/2, -x, z'
'y-1/2, x, z'
'-y-1/2, x, -z'
'y-1/2, -x, -z'
'-x-1/2, -z, y'
'x-1/2, -z, -y'
'x-1/2, z, y'
'-x-1/2, z, -y'
'-z-1/2, -y, x'
'-z-1/2, y, -x'
'z-1/2, -y, -x'
'z-1/2, y, x'
'-x+1/2, -y, -z+1/2'
'x+1/2, y, -z+1/2'
'x+1/2, -y, z+1/2'
'-x+1/2, y, z+1/2'
'-z+1/2, -x, -y+1/2'
'-z+1/2, x, y+1/2'
'z+1/2, x, -y+1/2'
'z+1/2, -x, y+1/2'
'-y+1/2, -z, -x+1/2'
'y+1/2, -z, x+1/2'
'-y+1/2, z, x+1/2'
'y+1/2, z, -x+1/2'
'-y, -x-1/2, z'
'y, x-1/2, z'
'-y, x-1/2, -z'
'y, -x-1/2, -z'
'-x, -z-1/2, y'
'x, -z-1/2, -y'
'x, z-1/2, y'
'-x, z-1/2, -y'
'-z, -y-1/2, x'
'-z, y-1/2, -x'
'z, -y-1/2, -x'
'z, y-1/2, x'
'-x+1/2, -y+1/2, -z'
'x+1/2, y+1/2, -z'
'x+1/2, -y+1/2, z'
'-x+1/2, y+1/2, z'
'-z+1/2, -x+1/2, -y'
'-z+1/2, x+1/2, y'
'z+1/2, x+1/2, -y'
'z+1/2, -x+1/2, y'
'-y+1/2, -z+1/2, -x'
'y+1/2, -z+1/2, x'
'-y+1/2, z+1/2, x'
'y+1/2, z+1/2, -x'
'-y, -x, z-1/2'
'y, x, z-1/2'
'-y, x, -z-1/2'
'y, -x, -z-1/2'
'-x, -z, y-1/2'
'x, -z, -y-1/2'
'x, z, y-1/2'
'-x, z, -y-1/2'
'-z, -y, x-1/2'
'-z, y, -x-1/2'
'z, -y, -x-1/2'
'z, y, x-1/2'

loop_
_atom_site_label
_atom_site_type_symbol
_atom_site_fract_x
_atom_site_fract_y
_atom_site_fract_z
_atom_site_U_iso_or_equiv
_atom_site_adp_type
_atom_site_occupancy
_atom_site_site_symmetry_order
_atom_site_calc_flag
_atom_site_refinement_flags_posn
_atom_site_refinement_flags_adp
_atom_site_refinement_flags_occupancy
Fe1 Fe 0.68398(2) 0.74486(2) 0.5000 0.0226(2) Uani 1 2 d S T P
Cl1 Cl 0.7500 0.7500 0.5000 0.0218(4) Uani 1 8 d S T P
O1 O 0.60770(9) 0.73774(9) 0.5000 0.0522(8) Uani 1 2 d S T P
N1 N 0.71707(5) 0.68337(5) 0.46256(5) 0.0197(5) Uani 1 1 d . . .
N2 N 0.68990(5) 0.70733(5) 0.46283(5) 0.0191(4) Uani 1 1 d . . .
N3 N 0.66791(5) 0.70182(5) 0.43544(5) 0.0221(5) Uani 1 1 d . . .
C1 C 0.71187(6) 0.66225(6) 0.43398(6) 0.0223(5) Uani 1 1 d . . .
H1 H 0.7268 0.6429 0.4267 0.027 Uiso 1 1 calc R . .
C2 C 0.68120(6) 0.67339(6) 0.41702(6) 0.0210(5) Uani 1 1 d . . .
C3 C 0.66345(6) 0.65967(6) 0.38420(6) 0.0219(5) Uani 1 1 d . . .
C4 C 0.63290(6) 0.67675(6) 0.37066(6) 0.0216(5) Uani 1 1 d . . .
H4 H 0.6238 0.6976 0.3823 0.026 Uiso 1 1 calc R . .
C5 C 0.63651(13) 0.74033(10) 0.5000 0.0356(9) Uani 1 2 d S T P

loop_
_atom_site_aniso_label
_atom_site_aniso_U_11
_atom_site_aniso_U_22
_atom_site_aniso_U_33
_atom_site_aniso_U_23
_atom_site_aniso_U_13
_atom_site_aniso_U_12
Fe1 0.0397(4) 0.0168(3) 0.0114(3) 0.000 0.000 0.0008(2)
Cl1 0.0243(5) 0.0243(5) 0.0168(7) 0.000 0.000 0.000
O1 0.0369(19) 0.062(2) 0.058(2) 0.000 0.000 0.0019(15)
N1 0.0199(10) 0.0243(11) 0.0148(9) 0.0002(8) 0.0020(8) 0.0019(8)
N2 0.0251(10) 0.0180(9) 0.0142(9) 0.0006(8) -0.0020(8) 0.0005(8)
N3 0.0252(10) 0.0218(10) 0.0192(10) -0.0022(8) -0.0028(8) 0.0036(8)
C1 0.0238(12) 0.0245(12) 0.0185(12) -0.0040(9) 0.0011(9) 0.0042(10)
C2 0.0228(12) 0.0216(12) 0.0186(12) -0.0037(10) -0.0014(9) 0.0045(10)
C3 0.0215(12) 0.0240(12) 0.0200(11) -0.0034(9) -0.0049(9) 0.0023(10)
C4 0.0209(12) 0.0211(11) 0.0228(12) -0.0071(9) -0.0012(10) 0.0054(10)
C5 0.057(3) 0.0260(19) 0.0239(19) 0.000 0.000 -0.0053(18)

loop_
_atom_type_symbol
_atom_type_description
_atom_type_scat_dispersion_real
_atom_type_scat_dispersion_imag
_atom_type_scat_source
C C 0.0040 0.0020 'International Tables Vol C Tables 4.2.6.8 and 6.1.1.4'
H H 0.0000 0.0000 'International Tables Vol C Tables 4.2.6.8 and 6.1.1.4'
Cl Cl 0.1690 0.1900 'International Tables Vol C Tables 4.2.6.8 and 6.1.1.4'
Fe Fe 0.3680 0.9950 'International Tables Vol C Tables 4.2.6.8 and 6.1.1.4'
N N 0.0080 0.0040 'International Tables Vol C Tables 4.2.6.8 and 6.1.1.4'
O O 0.0140 0.0070 'International Tables Vol C Tables 4.2.6.8 and 6.1.1.4'

loop_
_geom_angle_atom_site_label_1
_geom_angle_atom_site_label_2
_geom_angle_atom_site_label_3
_geom_angle
_geom_angle_site_symmetry_1
_geom_angle_site_symmetry_3
N1 Fe1 Cl1 87.48(6) 160_576 .
N1 Fe1 Cl1 87.48(6) 63_464 .
N1 Fe1 N1 89.04(10) 160_576 63_464
N2 Fe1 Cl1 86.78(6) 98_556 .
N2 Fe1 Cl1 86.78(6) . .
N2 Fe1 N1 90.83(7) 98_556 160_576
N2 Fe1 N1 174.27(8) . 160_576
N2 Fe1 N1 90.83(7) . 63_464
N2 Fe1 N1 174.26(8) 98_556 63_464
N2 Fe1 N2 88.73(11) . 98_556
C5 Fe1 Cl1 178.99(12) . .
C5 Fe1 N1 93.24(10) . 63_464
C5 Fe1 N1 93.24(10) . 160_576
C5 Fe1 N2 92.50(10) . .
C5 Fe1 N2 92.50(10) . 98_556
Fe1 Cl1 Fe1 180.0 135_756 63_464
Fe1 Cl1 Fe1 90.0 135_756 .
Fe1 Cl1 Fe1 180.0 169_666 .
Fe1 Cl1 Fe1 90.0 169_666 135_756
Fe1 Cl1 Fe1 90.000(1) 169_666 63_464
Fe1 Cl1 Fe1 89.998(1) 63_464 .
N2 N1 Fe1 121.46(14) . 135_756
C1 N1 Fe1 131.92(16) . 135_756
C1 N1 N2 106.62(18) . .
N1 N2 Fe1 123.75(14) . .
N3 N2 Fe1 125.41(15) . .
N3 N2 N1 110.84(17) . .
N2 N3 C2 106.57(17) . .
N1 C1 H1 126.0 . .
N1 C1 C2 108.0(2) . .
C2 C1 H1 126.0 . .
N3 C2 C1 107.93(19) . .
N3 C2 C3 121.63(19) . .
C1 C2 C3 130.4(2) . .
C4 C3 C2 120.3(2) . .
C4 C3 C2 120.0(2) 11_566 .
C4 C3 C4 119.7(2) 11_566 .
C3 C4 C3 120.3(2) 8_656 .
C3 C4 H4 119.8 . .
C3 C4 H4 119.8 8_656 .
O1 C5 Fe1 179.7(4) . .

loop_
_geom_bond_atom_site_label_1
_geom_bond_atom_site_label_2
_geom_bond_distance
_geom_bond_site_symmetry_2
Fe1 Cl1 2.4633(5) .
Fe1 N1 1.9861(19) 160_576
Fe1 N1 1.9861(19) 63_464
Fe1 N2 1.9774(19) .
Fe1 N2 1.9775(19) 98_556
Fe1 C5 1.774(5) .
Cl1 Fe1 2.4632(5) 135_756
Cl1 Fe1 2.4632(5) 63_464
Cl1 Fe1 2.4632(5) 169_666
O1 C5 1.076(5) .
N1 Fe1 1.9862(19) 135_756
N1 N2 1.348(3) .
N1 C1 1.336(3) .
N2 N3 1.323(3) .
N3 C2 1.354(3) .
C1 H1 0.9500 .
C1 C2 1.368(3) .
C2 C3 1.479(3) .
C3 C4 1.386(3) 11_566
C3 C4 1.396(3) .
C4 C3 1.386(3) 8_656
C4 H4 0.9500 .

loop_
_geom_torsion_atom_site_label_1
_geom_torsion_atom_site_label_2
_geom_torsion_atom_site_label_3
_geom_torsion_atom_site_label_4
_geom_torsion
_geom_torsion_site_symmetry_1
_geom_torsion_site_symmetry_4
Fe1 N1 N2 Fe1 -1.0(2) 135_756 .
Fe1 N1 N2 N3 179.93(14) 135_756 .
Fe1 N1 C1 C2 179.78(16) 135_756 .
Fe1 N2 N3 C2 -178.83(15) . .
N1 N2 N3 C2 0.3(2) . .
N1 C1 C2 N3 0.6(3) . .
N1 C1 C2 C3 179.5(2) . .
N2 N1 C1 C2 -0.4(3) . .
N2 N3 C2 C1 -0.5(3) . .
N2 N3 C2 C3 -179.5(2) . .
N3 C2 C3 C4 -176.6(2) . 11_566
N3 C2 C3 C4 2.2(3) . .
C1 N1 N2 Fe1 179.20(15) . .
C1 N1 N2 N3 0.1(2) . .
C1 C2 C3 C4 -176.6(3) . .
C1 C2 C3 C4 4.6(4) . 11_566
C2 C3 C4 C3 -178.62(16) . 8_656
C4 C3 C4 C3 0.2(5) 11_566 8_656

loop_
_smtbx_masks_void_nr
_smtbx_masks_void_average_x
_smtbx_masks_void_average_y
_smtbx_masks_void_average_z
_smtbx_masks_void_volume
_smtbx_masks_void_count_electrons
1 -0.265 -0.107 -0.996 25059.7 826.1
2 0.250 0.250 0.250 930.2 123.1
3 0.250 0.250 0.750 930.2 129.8
4 0.250 0.750 0.250 930.2 129.8
5 0.250 0.750 0.750 930.2 123.1
6 0.750 0.250 0.250 930.2 129.8
7 0.750 0.250 0.750 930.2 123.1
8 0.750 0.750 0.250 930.2 123.1
9 0.750 0.750 0.750 930.2 129.8
